data_7201387
loop_
_publ_author_name
'Neumann, Marcus Aurelius'
'Perrin, Marc-Antoine'

_publ_section_title
;
 Can crystal structure prediction guide experimentalists to a new
 polymorph of paracetamol?
;
_journal_issue 11
_journal_name_full CrystEngComm
_journal_page_first 2475
_journal_paper_doi 10.1039/b909819d
_journal_volume 11
_journal_year 2009
_space_group_IT_number 15
_symmetry_cell_setting monoclinic
_symmetry_Int_Tables_number 15
_symmetry_space_group_name_Hall '-C 2yc'
_symmetry_space_group_name_H-M 'C 1 2/c 1'
_cell_angle_alpha 90.000000
_cell_angle_beta 98.484192
_cell_angle_gamma 90.000000
_cell_length_a 29.332361
_cell_length_b 8.665202
_cell_length_c 11.667258
_cell_volume 2933.024
_cod_data_source_file b909819d.txt
_cod_data_source_block 39
_cod_original_sg_symbol_H-M 'C 2/c'
_cod_struct_determination_method theoretical
_cod_database_code 7201387

loop_
_symmetry_equiv_pos_site_id
_symmetry_equiv_pos_as_xyz
1 x,y,z
2 -x,y,-z+1/2
3 -x,-y,-z
4 x,-y,z+1/2
5 x+1/2,y+1/2,z
6 -x+1/2,y+1/2,-z+1/2
7 -x+1/2,-y+1/2,-z
8 x+1/2,-y+1/2,z+1/2

loop_
_atom_site_label
_atom_site_type_symbol
_atom_site_fract_x
_atom_site_fract_y
_atom_site_fract_z
C0_0 C 0.067049 0.825236 0.805300
C1_0 C 0.083371 0.962127 0.860239
C2_0 C 0.050145 0.828523 0.686684
N3_0 N 0.065244 0.693646 0.876137
C4_0 C 0.080981 1.100576 0.799872
H5_0 H 0.098015 0.960574 0.951448
C6_0 C 0.047418 0.967650 0.626497
H7_0 H 0.037983 0.723030 0.642514
C8_0 C 0.061324 0.543259 0.845410
H9_0 H 0.064937 0.717099 0.962335
C10_0 C 0.061689 1.105603 0.682929
H11_0 H 0.093871 1.205548 0.844049
H12_0 H 0.033424 0.969612 0.534910
C13_0 C 0.056000 0.434020 0.943094
O14_0 O 0.062608 0.497652 0.743720
O15_0 O 0.056990 1.241717 0.622589
H16_0 H 0.089345 0.379973 0.974886
H17_0 H 0.044607 0.492719 1.016775
H18_0 H 0.031250 0.343525 0.911533
H19_0 H 0.060714 1.332680 0.677727
C0_1 C 0.190931 0.819187 0.952871
C1_1 C 0.209136 0.953357 0.910528
C2_1 C 0.173753 0.825789 1.058649
N3_1 N 0.188618 0.687690 0.880872
C4_1 C 0.208305 1.092638 0.968815
H5_1 H 0.224061 0.948707 0.830591
C6_1 C 0.172909 0.965815 1.117238
H7_1 H 0.159528 0.722833 1.092497
C8_1 C 0.182001 0.538102 0.906616
H9_1 H 0.190568 0.711278 0.795473
C10_1 C 0.189264 1.101090 1.071844
H11_1 H 0.222642 1.195152 0.934224
H12_1 H 0.157766 0.971757 1.196802
C13_1 C 0.181043 0.429314 0.805430
O14_1 O 0.177499 0.492485 1.006464
O15_1 O 0.186905 1.237945 1.129895
H16_1 H 0.159934 0.328670 0.818311
H17_1 H 0.167663 0.484316 0.722935
H18_1 H 0.216190 0.388834 0.800306
H19_1 H 0.185433 1.328469 1.074780
